data_4518377
loop_
_publ_author_name
'Wu, Hongwei'
'Baryshnikov, Glib V.'
'Kuklin, Artem'
'Minaev, Boris F.'
'Wu, Bin'
'Gu, Long'
'Zhu, Liangliang'
'\%Agren, Hans'
'Zhao, Yanli'

_publ_section_title
;
 Multidimensional Structure Conformation of Persulfurated Benzene for
 Highly Efficient Phosphorescence.
;
_journal_name_full 'ACS applied materials &amp; interfaces'
_journal_paper_doi 10.1021/acsami.0c16338
_journal_year 2020
_chemical_formula_sum 'C48 H42 O6 S6'
_chemical_formula_weight 907.17
_space_group_crystal_system trigonal
_space_group_IT_number 148
_space_group_name_Hall '-R 3'
_space_group_name_H-M_alt 'R -3 :H'
_atom_sites_solution_hydrogens geom
_atom_sites_solution_primary dual
_cell_angle_alpha 90
_cell_angle_beta 90
_cell_angle_gamma 120
_cell_formula_units_Z 3
_cell_length_a 20.4163(4)
_cell_length_b 20.4163(4)
_cell_length_c 9.0788(2)
_cell_measurement_reflns_used 9661
_cell_measurement_temperature 100.(2)
_cell_measurement_theta_max 30.9898
_cell_measurement_theta_min 5.0486
_cell_volume 3277.28(12)
_computing_cell_refinement 'SAINT V8.38A (Bruker AXS Inc., 2017)'
_computing_data_collection 'APEX3 (Bruker AXS Inc., 2017)'
_computing_data_reduction 'SAINT V8.38A (Bruker AXS Inc., 2017)'
_computing_publication_material 'APEX3 (Bruker AXS Inc., 2017)'
_computing_structure_refinement 'SHELXL-2016/6 (Sheldrick, 2016)'
_computing_structure_solution 'XS, VERSION 2013/1'
_diffrn_ambient_temperature 100.(2)
_diffrn_detector_area_resol_mean 7.4074
_diffrn_measured_fraction_theta_full 0.979
_diffrn_measured_fraction_theta_max 0.979
_diffrn_measurement_device_type 'Photon II CPADs detector'
_diffrn_measurement_method 'phi and omega scans'
_diffrn_radiation_monochromator 'Multilayer Mirror'
_diffrn_radiation_type MoK\a
_diffrn_radiation_wavelength 0.71073
_diffrn_reflns_av_R_equivalents 0.0206
_diffrn_reflns_av_unetI/netI 0.0145
_diffrn_reflns_limit_h_max 29
_diffrn_reflns_limit_h_min -21
_diffrn_reflns_limit_k_max 29
_diffrn_reflns_limit_k_min -29
_diffrn_reflns_limit_l_max 13
_diffrn_reflns_limit_l_min -12
_diffrn_reflns_number 12133
_diffrn_reflns_theta_full 31.01
_diffrn_reflns_theta_max 31.01
_diffrn_reflns_theta_min 5.05
_diffrn_source 'Incoatec microfocus source'
_diffrn_source_type 'Bruker D8 Quest'
_exptl_absorpt_coefficient_mu 0.363
_exptl_absorpt_correction_T_max 0.91
_exptl_absorpt_correction_T_min 0.79
_exptl_absorpt_correction_type multi-scan
_exptl_absorpt_process_details
;
SADABS-2016/2 - Bruker AXS area detector scaling and absorption correction
;
_exptl_crystal_colour yellow
_exptl_crystal_density_diffrn 1.379
_exptl_crystal_density_method 'not measured'
_exptl_crystal_description block
_exptl_crystal_F_000 1422
_exptl_crystal_size_max 0.400
_exptl_crystal_size_mid 0.360
_exptl_crystal_size_min 0.280
_refine_diff_density_max 0.451
_refine_diff_density_min -0.274
_refine_ls_extinction_method none
_refine_ls_goodness_of_fit_ref 1.105
_refine_ls_hydrogen_treatment constr
_refine_ls_matrix_type full
_refine_ls_number_parameters 92
_refine_ls_number_reflns 2290
_refine_ls_number_restraints 0
_refine_ls_restrained_S_all 1.105
_refine_ls_R_factor_all 0.0291
_refine_ls_R_factor_gt 0.0283
_refine_ls_shift/su_max 0.001
_refine_ls_shift/su_mean 0.000
_refine_ls_structure_factor_coef Fsqd
_refine_ls_weighting_details 'w=1/[\s^2^(Fo^2^)+(0.0310P)^2^+4.1733P] where P=(Fo^2^+2Fc^2^)/3'
_refine_ls_weighting_scheme calc
_refine_ls_wR_factor_gt 0.0741
_refine_ls_wR_factor_ref 0.0747
_reflns_number_gt 2217
_reflns_number_total 2290
_reflns_threshold_expression 'I > 2\s(I)'
_cod_data_source_file am0c16338_si_003.cif
_cod_data_source_block zhao171m
_cod_depositor_comments
;
The following automatic conversions were performed:

data item '_exptl_absorpt_correction_type' value 'Multi-Scan' was
changed to 'multi-scan' in accordance with the
/home/data/users/saulius/crontab/automatic-downloads/rss-feeds/ACS/lib/dictionaries/cif_core.dic
dictionary named 'cif_core.dic' version 2.4.2 last updated on
2011-04-26.

Automatic conversion script
Id: cif_fix_values 7556 2019-12-06 15:28:31Z antanas 
;
_cod_original_cell_volume 3277.28(15)
_cod_original_sg_symbol_H-M 'R -3'
_cod_database_code 4518377

loop_
_space_group_symop_operation_xyz
'x, y, z'
'-y, x-y, z'
'-x+y, -x, z'
'x+2/3, y+1/3, z+1/3'
'-y+2/3, x-y+1/3, z+1/3'
'-x+y+2/3, -x+1/3, z+1/3'
'x+1/3, y+2/3, z+2/3'
'-y+1/3, x-y+2/3, z+2/3'
'-x+y+1/3, -x+2/3, z+2/3'
'-x, -y, -z'
'y, -x+y, -z'
'x-y, x, -z'
'-x+2/3, -y+1/3, -z+1/3'
'y+2/3, -x+y+1/3, -z+1/3'
'x-y+2/3, x+1/3, -z+1/3'
'-x+1/3, -y+2/3, -z+2/3'
'y+1/3, -x+y+2/3, -z+2/3'
'x-y+1/3, x+2/3, -z+2/3'

loop_
_atom_site_type_symbol
_atom_site_label
_atom_site_fract_x
_atom_site_fract_y
_atom_site_fract_z
_atom_site_U_iso_or_equiv
_atom_site_adp_type
_atom_site_calc_flag
_atom_site_refinement_flags_adp
_atom_site_refinement_flags_occupancy
_atom_site_refinement_flags_posn
_atom_site_occupancy
_atom_site_disorder_assembly
_atom_site_disorder_group
C C1 -0.01539(5) 0.92459(5) 0.00098(9) 0.01211(16) Uani d . . . 1 . .
C C2 0.00894(5) 0.82354(5) 0.16095(10) 0.01337(16) Uani d . . . 1 . .
C C3 0.02903(5) 0.76732(5) 0.16344(10) 0.01650(17) Uani d . . . 1 . .
H H3 0.022656 0.738039 0.077691 0.02 Uiso calc U . R 1 . .
C C4 0.05817(6) 0.75426(5) 0.29050(11) 0.01878(18) Uani d . . . 1 . .
H H4 0.070989 0.715489 0.292085 0.023 Uiso calc U . R 1 . .
C C5 0.06884(5) 0.79774(5) 0.41632(10) 0.01680(17) Uani d . . . 1 . .
C C6 0.05074(6) 0.85504(5) 0.41372(10) 0.01718(17) Uani d . . . 1 . .
H H6 0.059179 0.885728 0.498193 0.021 Uiso calc U . R 1 . .
C C7 0.02011(5) 0.86707(5) 0.28605(10) 0.01627(17) Uani d . . . 1 . .
H H7 0.006761 0.905459 0.284706 0.02 Uiso calc U . R 1 . .
C C8 0.11204(9) 0.82474(7) 0.66411(14) 0.0345(3) Uani d . . . 1 . .
H H8A 0.148747 0.877419 0.639944 0.052 Uiso calc U . R 1 . .
H H8B 0.132953 0.806737 0.740896 0.052 Uiso calc U . R 1 . .
H H8C 0.065184 0.82148 0.699725 0.052 Uiso calc U . R 1 . .
O O1 0.09642(5) 0.77916(4) 0.53605(9) 0.02425(17) Uani d . . . 1 . .
S S1 -0.03664(2) 0.82926(2) -0.00062(2) 0.01564(8) Uani d . . . 1 . .

loop_
_atom_site_aniso_label
_atom_site_aniso_U_11
_atom_site_aniso_U_22
_atom_site_aniso_U_33
_atom_site_aniso_U_12
_atom_site_aniso_U_13
_atom_site_aniso_U_23
C1 0.0143(4) 0.0114(3) 0.0109(3) 0.0066(3) -0.0005(3) -0.0002(3)
C2 0.0136(4) 0.0118(3) 0.0141(4) 0.0059(3) 0.0003(3) 0.0017(3)
C3 0.0192(4) 0.0136(4) 0.0179(4) 0.0091(3) -0.0006(3) -0.0007(3)
C4 0.0225(4) 0.0149(4) 0.0219(4) 0.0116(3) -0.0028(3) 0.0002(3)
C5 0.0171(4) 0.0141(4) 0.0180(4) 0.0069(3) -0.0028(3) 0.0022(3)
C6 0.0203(4) 0.0162(4) 0.0157(4) 0.0096(3) -0.0016(3) -0.0008(3)
C7 0.0200(4) 0.0152(4) 0.0161(4) 0.0107(3) -0.0007(3) -0.0001(3)
C8 0.0552(8) 0.0280(6) 0.0253(5) 0.0245(6) -0.0215(5) -0.0078(4)
O1 0.0338(4) 0.0199(3) 0.0217(3) 0.0154(3) -0.0120(3) -0.0018(3)
S1 0.01978(12) 0.01158(11) 0.01599(12) 0.00816(8) -0.00457(7) -0.00193(7)

loop_
_atom_type_symbol
_atom_type_description
_atom_type_scat_dispersion_real
_atom_type_scat_dispersion_imag
_atom_type_scat_source
C C 0.0033 0.0016 'International Tables Vol C Tables 4.2.6.8 and 6.1.1.4'
H H 0.0000 0.0000 'International Tables Vol C Tables 4.2.6.8 and 6.1.1.4'
O O 0.0106 0.0060 'International Tables Vol C Tables 4.2.6.8 and 6.1.1.4'
S S 0.1246 0.1234 'International Tables Vol C Tables 4.2.6.8 and 6.1.1.4'

loop_
_geom_angle_atom_site_label_1
_geom_angle_atom_site_label_2
_geom_angle_atom_site_label_3
_geom_angle_site_symmetry_1
_geom_angle_site_symmetry_3
_geom_angle
_geom_angle_publ_flag
C1 C1 C1 11_455 12_665 119.983(4) ?
C1 C1 S1 11_455 . 118.86(6) ?
C1 C1 S1 12_665 . 121.12(6) ?
C7 C2 C3 . . 119.35(8) ?
C7 C2 S1 . . 123.94(7) ?
C3 C2 S1 . . 116.53(7) ?
C4 C3 C2 . . 120.15(9) ?
C3 C4 C5 . . 120.36(9) ?
O1 C5 C6 . . 124.60(9) ?
O1 C5 C4 . . 115.52(8) ?
C6 C5 C4 . . 119.88(8) ?
C5 C6 C7 . . 119.50(9) ?
C2 C7 C6 . . 120.74(8) ?
C5 O1 C8 . . 117.31(8) ?
C1 S1 C2 . . 102.57(4) ?

loop_
_geom_bond_atom_site_label_1
_geom_bond_atom_site_label_2
_geom_bond_site_symmetry_2
_geom_bond_distance
_geom_bond_publ_flag
C1 C1 11_455 1.4091(8) ?
C1 C1 12_665 1.4091(8) ?
C1 S1 . 1.7697(9) ?
C2 C7 . 1.3889(12) ?
C2 C3 . 1.3989(12) ?
C2 S1 . 1.7721(9) ?
C3 C4 . 1.3836(13) ?
C4 C5 . 1.3953(13) ?
C5 O1 . 1.3624(11) ?
C5 C6 . 1.3920(13) ?
C6 C7 . 1.3959(13) ?
C8 O1 . 1.4221(14) ?
